data_4078052
loop_
_publ_author_name
'Aharonovich, Sinai'
'Botoshansky, Mark'
'Balazs, Yael S.'
'Eisen, Moris S.'

_publ_section_title
;
 Elucidation of Substituent Effects in the Polymerization of Propylene
 Promoted by Titanium Amidinates
;
_journal_issue 8
_journal_name_full Organometallics
_journal_page_first 3435
_journal_paper_doi 10.1021/om300068w
_journal_volume 31
_journal_year 2012
_chemical_formula_moiety 'C34 H62 Cl2 N4 Si4 Ti'
_chemical_formula_sum 'C34 H62 Cl2 N4 Si4 Ti'
_chemical_formula_weight 758.04
_chemical_name_common titbutdim
_chemical_name_systematic
; 
 ? 
;
_space_group_IT_number 2
_symmetry_cell_setting triclinic
_symmetry_space_group_name_Hall '-P 1'
_symmetry_space_group_name_H-M 'P -1'
_atom_sites_solution_hydrogens geom
_atom_sites_solution_primary direct
_atom_sites_solution_secondary difmap
_audit_creation_method SHELXL-97
_cell_angle_alpha 67.68(2)
_cell_angle_beta 74.05(2)
_cell_angle_gamma 65.47(2)
_cell_formula_units_Z 2
_cell_length_a 12.668(2)
_cell_length_b 14.129(3)
_cell_length_c 14.997(3)
_cell_measurement_reflns_used 14176
_cell_measurement_temperature 230(1)
_cell_measurement_theta_max 25.682
_cell_measurement_theta_min 1.018
_cell_volume 2237.0(9)
_computing_cell_refinement 'HKL Scalepack (Otwinowski & Minor 1997)'
_computing_data_collection 'Nonius (1997), KappaCCD Collect Program'
_computing_data_reduction
;
HKL Denzo and Scalepack (Otwinowski & Minor 1997)
;
_computing_molecular_graphics
;
Molecular Structure Corporation (1999). 
ORTEP. TEXRAY Structure Analysis Package. 
MSC, 3200 Research Forest Drive, The 
Woodlands,TX 77381, USA.
;
_computing_publication_material 'SHELXL-97 (Sheldrick, 1997)'
_computing_structure_refinement 'SHELXL-97 (Sheldrick, 1997)'
_computing_structure_solution
;
S.Mackay, C.J.Gilmore, C.Edwards, M. Tremayne, N. Stuart, K.Shankland 
"maXus": a computer program for the solution and refinement of crystal 
structures from diffraction data University of Glasgow, Scotland, UK, 
Nonius BV, Delft, The Netherlands and MacScience Co. Ltd.,
Yokohama, Japan (1998)
;
_diffrn_ambient_temperature 230.0(1)
_diffrn_measured_fraction_theta_full 1.000
_diffrn_measured_fraction_theta_max 1.000
_diffrn_measurement_device_type 'Nonius KappaCCD'
_diffrn_measurement_method 'phi- and omega-scans'
_diffrn_radiation_monochromator graphite
_diffrn_radiation_source 'fine-focus sealed tube'
_diffrn_radiation_type MoK\a
_diffrn_radiation_wavelength 0.71073
_diffrn_reflns_av_R_equivalents 0.0336
_diffrn_reflns_av_sigmaI/netI 0.0730
_diffrn_reflns_limit_h_max 15
_diffrn_reflns_limit_h_min -15
_diffrn_reflns_limit_k_max 16
_diffrn_reflns_limit_k_min -16
_diffrn_reflns_limit_l_max 17
_diffrn_reflns_limit_l_min -17
_diffrn_reflns_number 14176
_diffrn_reflns_theta_full 25.05
_diffrn_reflns_theta_max 25.05
_diffrn_reflns_theta_min 1.48
_diffrn_standards_number 0
_exptl_absorpt_coefficient_mu 0.444
_exptl_absorpt_correction_type none
_exptl_crystal_colour orange
_exptl_crystal_density_diffrn 1.125
_exptl_crystal_density_method 'not measured'
_exptl_crystal_description plate
_exptl_crystal_F_000 812
_exptl_crystal_size_max 0.30
_exptl_crystal_size_mid 0.15
_exptl_crystal_size_min 0.09
_refine_diff_density_max 0.344
_refine_diff_density_min -0.423
_refine_diff_density_rms 0.115
_refine_ls_extinction_method none
_refine_ls_goodness_of_fit_ref 0.962
_refine_ls_hydrogen_treatment constr
_refine_ls_matrix_type full
_refine_ls_number_parameters 434
_refine_ls_number_reflns 7910
_refine_ls_number_restraints 0
_refine_ls_restrained_S_all 0.962
_refine_ls_R_factor_all 0.0742
_refine_ls_R_factor_gt 0.0402
_refine_ls_shift/su_max 0.022
_refine_ls_shift/su_mean 0.001
_refine_ls_structure_factor_coef Fsqd
_refine_ls_weighting_details 'calc w=1/[\s^2^(Fo^2^)+(0.0685P)^2^+0.0000P] where P=(Fo^2^+2Fc^2^)/3'
_refine_ls_weighting_scheme calc
_refine_ls_wR_factor_gt 0.1132
_refine_ls_wR_factor_ref 0.1247
_reflns_number_gt 5048
_reflns_number_total 7910
_reflns_threshold_expression >2sigma(I)
_cod_data_source_file om300068w_si_002.cif
_cod_data_source_block Moris-89
_cod_depositor_comments
;
The following automatic conversions were performed:

'_symmetry_cell_setting' value 'Triclinic' changed to 'triclinic'
according to /home/saulius/struct/CIF-dictionaries/cif_core.dic
dictionary named 'cif_core.dic' version 2.4.1 from 2010-06-29.

Automatic conversion script
Id: cif_fix_values 1715 2011-07-08 13:25:40Z adriana 
;
_cod_original_cell_volume 2237.0(7)
_cod_original_sg_symbol_H-M P-1
_cod_database_code 4078052

loop_
_symmetry_equiv_pos_as_xyz
'x, y, z'
'-x, -y, -z'

loop_
_atom_site_label
_atom_site_type_symbol
_atom_site_fract_x
_atom_site_fract_y
_atom_site_fract_z
_atom_site_U_iso_or_equiv
_atom_site_adp_type
_atom_site_occupancy
_atom_site_symmetry_multiplicity
_atom_site_calc_flag
_atom_site_refinement_flags
Ti1 Ti 0.11763(4) 0.36344(4) 0.26567(3) 0.04266(15) Uani 1 1 d .
Cl1 Cl -0.04308(7) 0.40711(7) 0.19726(6) 0.0670(2) Uani 1 1 d .
Cl2 Cl 0.04678(8) 0.51678(6) 0.31443(6) 0.0688(3) Uani 1 1 d .
Si1 Si 0.22051(7) 0.55643(7) 0.07139(6) 0.0495(2) Uani 1 1 d .
Si2 Si 0.24562(7) 0.11927(7) 0.19358(6) 0.0476(2) Uani 1 1 d .
Si3 Si 0.37276(7) 0.28489(7) 0.37704(6) 0.0486(2) Uani 1 1 d .
Si4 Si -0.06593(8) 0.24218(8) 0.45764(7) 0.0598(3) Uani 1 1 d .
N1 N 0.22225(18) 0.42364(18) 0.14277(15) 0.0421(5) Uani 1 1 d .
N2 N 0.22345(18) 0.25259(18) 0.18742(15) 0.0410(5) Uani 1 1 d .
N3 N 0.24118(18) 0.28132(17) 0.36364(15) 0.0417(5) Uani 1 1 d .
N4 N 0.07056(19) 0.25453(18) 0.39281(15) 0.0453(6) Uani 1 1 d .
C1 C 0.2547(2) 0.3327(2) 0.11813(18) 0.0402(6) Uani 1 1 d .
C2 C 0.3137(2) 0.3240(2) 0.01918(18) 0.0407(6) Uani 1 1 d .
C3 C 0.4340(2) 0.2926(3) -0.0052(2) 0.0501(7) Uani 1 1 d .
H3 H 0.4813 0.2742 0.0416 0.060 Uiso 1 1 calc R
C4 C 0.4850(2) 0.2883(3) -0.0988(2) 0.0512(7) Uani 1 1 d .
H4 H 0.5670 0.2660 -0.1142 0.061 Uiso 1 1 calc R
C5 C 0.4189(2) 0.3156(2) -0.16974(18) 0.0454(7) Uani 1 1 d .
C6 C 0.2977(3) 0.3458(3) -0.1443(2) 0.0541(8) Uani 1 1 d .
H6 H 0.2503 0.3638 -0.1910 0.065 Uiso 1 1 calc R
C7 C 0.2459(2) 0.3495(2) -0.05000(19) 0.0508(7) Uani 1 1 d .
H7 H 0.1641 0.3697 -0.0337 0.061 Uiso 1 1 calc R
C8 C 0.4717(3) 0.3192(3) -0.2757(2) 0.0601(9) Uani 1 1 d .
C9 C 0.6062(3) 0.2749(3) -0.2887(2) 0.0803(11) Uani 1 1 d .
H9A H 0.6336 0.1993 -0.2485 0.120 Uiso 1 1 calc R
H9B H 0.6336 0.3180 -0.2694 0.120 Uiso 1 1 calc R
H9C H 0.6363 0.2792 -0.3565 0.120 Uiso 1 1 calc R
C10 C 0.4303(4) 0.4381(4) -0.3400(3) 0.1089(16) Uani 1 1 d .
H10A H 0.4554 0.4815 -0.3190 0.163 Uiso 1 1 calc R
H10B H 0.3455 0.4661 -0.3347 0.163 Uiso 1 1 calc R
H10C H 0.4639 0.4419 -0.4072 0.163 Uiso 1 1 calc R
C11 C 0.4334(4) 0.2498(4) -0.3076(3) 0.0987(15) Uani 1 1 d .
H11A H 0.4587 0.1751 -0.2655 0.148 Uiso 1 1 calc R
H11B H 0.4684 0.2519 -0.3742 0.148 Uiso 1 1 calc R
H11C H 0.3487 0.2782 -0.3035 0.148 Uiso 1 1 calc R
C12 C 0.3647(3) 0.0662(3) 0.1019(2) 0.0735(10) Uani 1 1 d .
H12A H 0.4374 0.0682 0.1093 0.110 Uiso 1 1 calc R
H12B H 0.3453 0.1111 0.0371 0.110 Uiso 1 1 calc R
H12C H 0.3738 -0.0084 0.1113 0.110 Uiso 1 1 calc R
C13 C 0.1078(3) 0.1149(3) 0.1778(3) 0.0849(11) Uani 1 1 d .
H13A H 0.0890 0.1600 0.1129 0.127 Uiso 1 1 calc R
H13B H 0.0447 0.1422 0.2256 0.127 Uiso 1 1 calc R
H13C H 0.1176 0.0402 0.1866 0.127 Uiso 1 1 calc R
C14 C 0.2831(3) 0.0330(3) 0.3168(2) 0.0719(10) Uani 1 1 d .
H14A H 0.3550 0.0360 0.3246 0.108 Uiso 1 1 calc R
H14B H 0.2938 -0.0419 0.3254 0.108 Uiso 1 1 calc R
H14C H 0.2202 0.0594 0.3651 0.108 Uiso 1 1 calc R
C15 C 0.0713(3) 0.6393(3) 0.0392(2) 0.0660(9) Uani 1 1 d .
H15A H 0.0521 0.6075 0.0015 0.099 Uiso 1 1 calc R
H15B H 0.0680 0.7132 0.0009 0.099 Uiso 1 1 calc R
H15C H 0.0155 0.6409 0.0982 0.099 Uiso 1 1 calc R
C16 C 0.2608(3) 0.6136(3) 0.1435(3) 0.0766(10) Uani 1 1 d .
H16A H 0.3391 0.5684 0.1599 0.115 Uiso 1 1 calc R
H16B H 0.2055 0.6155 0.2027 0.115 Uiso 1 1 calc R
H16C H 0.2590 0.6872 0.1057 0.115 Uiso 1 1 calc R
C17 C 0.3254(3) 0.5623(3) -0.0435(3) 0.0849(12) Uani 1 1 d .
H17A H 0.3070 0.5330 -0.0838 0.127 Uiso 1 1 calc R
H17B H 0.4046 0.5194 -0.0282 0.127 Uiso 1 1 calc R
H17C H 0.3195 0.6375 -0.0782 0.127 Uiso 1 1 calc R
C18 C 0.1642(2) 0.2389(2) 0.42859(19) 0.0436(7) Uani 1 1 d .
C19 C 0.1786(2) 0.1835(2) 0.53390(18) 0.0447(7) Uani 1 1 d .
C20 C 0.2262(3) 0.0712(2) 0.5702(2) 0.0595(9) Uani 1 1 d .
H20 H 0.2538 0.0288 0.5276 0.071 Uiso 1 1 calc R
C21 C 0.2337(3) 0.0202(2) 0.6689(2) 0.0593(9) Uani 1 1 d .
H21 H 0.2667 -0.0563 0.6920 0.071 Uiso 1 1 calc R
C22 C 0.1934(2) 0.0800(2) 0.73440(19) 0.0482(7) Uani 1 1 d .
C23 C 0.1473(3) 0.1927(2) 0.6964(2) 0.0543(8) Uani 1 1 d .
H23 H 0.1200 0.2353 0.7389 0.065 Uiso 1 1 calc R
C24 C 0.1400(2) 0.2451(2) 0.59725(19) 0.0514(8) Uani 1 1 d .
H24 H 0.1091 0.3218 0.5736 0.062 Uiso 1 1 calc R
C25 C 0.1987(3) 0.0224(3) 0.8434(2) 0.0590(8) Uani 1 1 d .
C26 C 0.1550(14) -0.0707(12) 0.8750(8) 0.133(7) Uani 0.639(14) 1 d P
H26A H 0.1990 -0.1183 0.8348 0.199 Uiso 0.639(14) 1 calc PR
H26B H 0.0726 -0.0424 0.8683 0.199 Uiso 0.639(14) 1 calc PR
H26C H 0.1651 -0.1116 0.9426 0.199 Uiso 0.639(14) 1 calc PR
C27 C 0.1355(9) 0.0991(6) 0.9052(4) 0.092(4) Uani 0.639(14) 1 d P
H27A H 0.1638 0.1598 0.8801 0.137 Uiso 0.639(14) 1 calc PR
H27B H 0.1505 0.0600 0.9719 0.137 Uiso 0.639(14) 1 calc PR
H27C H 0.0520 0.1265 0.9030 0.137 Uiso 0.639(14) 1 calc PR
C28 C 0.3301(6) -0.0262(10) 0.8586(5) 0.113(4) Uani 0.639(14) 1 d P
H28A H 0.3606 0.0326 0.8385 0.169 Uiso 0.639(14) 1 calc PR
H28B H 0.3747 -0.0754 0.8198 0.169 Uiso 0.639(14) 1 calc PR
H28C H 0.3368 -0.0659 0.9268 0.169 Uiso 0.639(14) 1 calc PR
C29 C 0.4568(3) 0.1578(3) 0.4636(2) 0.0692(9) Uani 1 1 d .
H29A H 0.4733 0.0959 0.4420 0.104 Uiso 1 1 calc R
H29B H 0.4111 0.1483 0.5278 0.104 Uiso 1 1 calc R
H29C H 0.5299 0.1628 0.4662 0.104 Uiso 1 1 calc R
C30 C 0.3394(3) 0.4031(3) 0.4183(3) 0.0738(10) Uani 1 1 d .
H30A H 0.2917 0.3942 0.4817 0.111 Uiso 1 1 calc R
H30B H 0.2970 0.4695 0.3721 0.111 Uiso 1 1 calc R
H30C H 0.4119 0.4078 0.4228 0.111 Uiso 1 1 calc R
C31 C 0.4643(3) 0.2975(3) 0.2566(2) 0.0755(11) Uani 1 1 d .
H31A H 0.4807 0.2344 0.2368 0.113 Uiso 1 1 calc R
H31B H 0.5374 0.3016 0.2606 0.113 Uiso 1 1 calc R
H31C H 0.4230 0.3632 0.2093 0.113 Uiso 1 1 calc R
C32 C -0.1373(3) 0.2126(4) 0.3844(3) 0.0967(13) Uani 1 1 d .
H32A H -0.0882 0.1435 0.3722 0.145 Uiso 1 1 calc R
H32B H -0.1485 0.2704 0.3229 0.145 Uiso 1 1 calc R
H32C H -0.2127 0.2083 0.4195 0.145 Uiso 1 1 calc R
C33 C -0.0535(3) 0.1301(4) 0.5752(3) 0.0998(14) Uani 1 1 d .
H33A H -0.0160 0.1417 0.6166 0.150 Uiso 1 1 calc R
H33B H -0.0068 0.0607 0.5629 0.150 Uiso 1 1 calc R
H33C H -0.1310 0.1296 0.6073 0.150 Uiso 1 1 calc R
C34 C -0.1562(3) 0.3737(3) 0.4824(3) 0.0950(14) Uani 1 1 d .
H34A H -0.1169 0.3872 0.5210 0.143 Uiso 1 1 calc R
H34B H -0.2319 0.3706 0.5178 0.143 Uiso 1 1 calc R
H34C H -0.1671 0.4322 0.4213 0.143 Uiso 1 1 calc R
C26A C 0.240(3) -0.0940(19) 0.8751(16) 0.164(16) Uani 0.361(14) 1 d P
H26D H 0.3238 -0.1221 0.8753 0.246 Uiso 0.361(14) 1 calc PR
H26E H 0.2222 -0.1195 0.8312 0.246 Uiso 0.361(14) 1 calc PR
H26F H 0.2013 -0.1197 0.9403 0.246 Uiso 0.361(14) 1 calc PR
C27A C 0.0633(13) 0.0595(15) 0.8937(8) 0.118(8) Uani 0.361(14) 1 d P
H27D H 0.0291 0.1386 0.8736 0.176 Uiso 0.361(14) 1 calc PR
H27E H 0.0600 0.0320 0.9640 0.176 Uiso 0.361(14) 1 calc PR
H27F H 0.0199 0.0301 0.8737 0.176 Uiso 0.361(14) 1 calc PR
C28A C 0.254(2) 0.0693(18) 0.8815(9) 0.135(11) Uani 0.361(14) 1 d P
H28D H 0.2184 0.1483 0.8603 0.202 Uiso 0.361(14) 1 calc PR
H28E H 0.3371 0.0481 0.8574 0.202 Uiso 0.361(14) 1 calc PR
H28F H 0.2428 0.0426 0.9521 0.202 Uiso 0.361(14) 1 calc PR

loop_
_atom_site_aniso_label
_atom_site_aniso_U_11
_atom_site_aniso_U_22
_atom_site_aniso_U_33
_atom_site_aniso_U_23
_atom_site_aniso_U_13
_atom_site_aniso_U_12
Ti1 0.0470(3) 0.0378(3) 0.0364(3) -0.0113(2) -0.0018(2) -0.0109(2)
Cl1 0.0511(4) 0.0733(6) 0.0647(5) -0.0107(4) -0.0145(4) -0.0158(4)
Cl2 0.0898(6) 0.0412(5) 0.0610(5) -0.0214(4) 0.0019(4) -0.0118(4)
Si1 0.0561(5) 0.0452(5) 0.0477(5) -0.0069(4) -0.0082(4) -0.0239(4)
Si2 0.0588(5) 0.0432(5) 0.0427(4) -0.0170(4) -0.0052(4) -0.0173(4)
Si3 0.0542(5) 0.0488(5) 0.0425(4) -0.0144(4) -0.0089(4) -0.0158(4)
Si4 0.0527(5) 0.0547(6) 0.0598(5) -0.0133(4) 0.0079(4) -0.0207(4)
N1 0.0464(13) 0.0416(14) 0.0382(12) -0.0118(11) -0.0054(10) -0.0160(11)
N2 0.0465(13) 0.0408(14) 0.0354(12) -0.0128(10) -0.0018(10) -0.0162(11)
N3 0.0498(13) 0.0383(13) 0.0354(12) -0.0123(10) -0.0034(10) -0.0146(11)
N4 0.0453(13) 0.0414(14) 0.0398(12) -0.0109(11) 0.0001(11) -0.0113(11)
C1 0.0362(14) 0.0472(17) 0.0379(14) -0.0123(13) -0.0090(12) -0.0133(13)
C2 0.0441(15) 0.0437(17) 0.0352(14) -0.0113(12) -0.0034(12) -0.0181(13)
C3 0.0412(16) 0.072(2) 0.0429(16) -0.0228(15) -0.0069(13) -0.0202(15)
C4 0.0429(16) 0.068(2) 0.0464(17) -0.0216(15) 0.0012(14) -0.0238(15)
C5 0.0545(17) 0.0513(18) 0.0353(14) -0.0146(13) 0.0014(13) -0.0264(14)
C6 0.0590(19) 0.069(2) 0.0397(16) -0.0145(15) -0.0127(14) -0.0257(16)
C7 0.0445(16) 0.063(2) 0.0426(16) -0.0156(15) -0.0027(13) -0.0187(14)
C8 0.076(2) 0.074(2) 0.0377(16) -0.0197(16) 0.0055(15) -0.0395(18)
C9 0.084(3) 0.118(3) 0.057(2) -0.047(2) 0.0204(19) -0.052(2)
C10 0.152(4) 0.096(3) 0.052(2) -0.002(2) 0.007(2) -0.049(3)
C11 0.116(3) 0.160(4) 0.068(2) -0.071(3) 0.022(2) -0.082(3)
C12 0.092(2) 0.057(2) 0.066(2) -0.0298(18) 0.0079(19) -0.0222(19)
C13 0.086(3) 0.073(3) 0.114(3) -0.035(2) -0.021(2) -0.035(2)
C14 0.108(3) 0.047(2) 0.056(2) -0.0165(16) -0.0203(19) -0.0158(19)
C15 0.071(2) 0.052(2) 0.069(2) -0.0046(17) -0.0222(17) -0.0206(17)
C16 0.099(3) 0.063(2) 0.084(3) -0.010(2) -0.031(2) -0.044(2)
C17 0.097(3) 0.066(2) 0.079(2) -0.013(2) 0.017(2) -0.043(2)
C18 0.0540(17) 0.0307(15) 0.0366(15) -0.0142(12) 0.0003(13) -0.0065(13)
C19 0.0531(16) 0.0374(16) 0.0342(14) -0.0101(12) -0.0001(12) -0.0115(13)
C20 0.079(2) 0.0436(19) 0.0398(16) -0.0175(14) -0.0016(15) -0.0055(16)
C21 0.076(2) 0.0405(18) 0.0407(17) -0.0069(14) -0.0044(15) -0.0084(15)
C22 0.0529(17) 0.0500(19) 0.0344(14) -0.0118(13) 0.0006(13) -0.0164(14)
C23 0.069(2) 0.052(2) 0.0406(16) -0.0220(15) 0.0019(14) -0.0181(16)
C24 0.0651(19) 0.0394(17) 0.0404(16) -0.0124(13) -0.0005(14) -0.0136(14)
C25 0.072(2) 0.062(2) 0.0354(16) -0.0098(15) -0.0031(15) -0.0242(18)
C26 0.273(18) 0.147(14) 0.039(4) 0.023(5) -0.038(7) -0.166(15)
C27 0.135(9) 0.095(5) 0.039(3) -0.026(3) -0.003(4) -0.035(5)
C28 0.075(5) 0.149(10) 0.064(4) -0.006(5) -0.026(3) -0.006(5)
C29 0.070(2) 0.064(2) 0.066(2) -0.0133(18) -0.0205(17) -0.0162(18)
C30 0.093(3) 0.066(2) 0.076(2) -0.0260(19) -0.022(2) -0.030(2)
C31 0.055(2) 0.108(3) 0.058(2) -0.022(2) -0.0045(16) -0.029(2)
C32 0.087(3) 0.114(4) 0.100(3) -0.025(3) 0.007(2) -0.065(3)
C33 0.083(3) 0.102(3) 0.088(3) 0.012(2) 0.002(2) -0.053(2)
C34 0.066(2) 0.079(3) 0.114(3) -0.042(2) 0.027(2) -0.014(2)
C26A 0.35(5) 0.071(10) 0.073(11) 0.009(8) -0.11(2) -0.05(2)
C27A 0.111(11) 0.150(15) 0.045(7) -0.021(8) 0.040(7) -0.041(10)
C28A 0.20(3) 0.19(2) 0.053(8) 0.027(11) -0.054(13) -0.13(2)

loop_
_atom_type_symbol
_atom_type_description
_atom_type_scat_dispersion_real
_atom_type_scat_dispersion_imag
_atom_type_scat_source
Ti Ti 0.2776 0.4457 'International Tables Vol C Tables 4.2.6.8 and 6.1.1.4'
Cl Cl 0.1484 0.1585 'International Tables Vol C Tables 4.2.6.8 and 6.1.1.4'
Si Si 0.0817 0.0704 'International Tables Vol C Tables 4.2.6.8 and 6.1.1.4'
C C 0.0033 0.0016 'International Tables Vol C Tables 4.2.6.8 and 6.1.1.4'
H H 0.0000 0.0000 'International Tables Vol C Tables 4.2.6.8 and 6.1.1.4'
N N 0.0061 0.0033 'International Tables Vol C Tables 4.2.6.8 and 6.1.1.4'

loop_
_geom_angle_atom_site_label_1
_geom_angle_atom_site_label_2
_geom_angle_atom_site_label_3
_geom_angle
N4 Ti1 N1 158.68(9)
N4 Ti1 N2 98.60(9)
N1 Ti1 N2 65.11(9)
N4 Ti1 N3 65.19(9)
N1 Ti1 N3 98.96(9)
N2 Ti1 N3 87.31(9)
N4 Ti1 Cl1 94.82(8)
N1 Ti1 Cl1 99.37(7)
N2 Ti1 Cl1 92.52(7)
N3 Ti1 Cl1 159.69(7)
N4 Ti1 Cl2 99.91(7)
N1 Ti1 Cl2 94.58(7)
N2 Ti1 Cl2 159.23(7)
N3 Ti1 Cl2 91.96(7)
Cl1 Ti1 Cl2 95.23(4)
N4 Ti1 C18 32.83(9)
N1 Ti1 C18 131.29(9)
N2 Ti1 C18 97.13(9)
N3 Ti1 C18 32.74(8)
Cl1 Ti1 C18 127.59(8)
Cl2 Ti1 C18 93.34(7)
N4 Ti1 C1 130.87(9)
N1 Ti1 C1 32.88(8)
N2 Ti1 C1 32.61(8)
N3 Ti1 C1 97.38(8)
Cl1 Ti1 C1 93.28(7)
Cl2 Ti1 C1 127.43(7)
C18 Ti1 C1 120.74(9)
N1 Si1 C16 108.33(14)
N1 Si1 C15 108.08(13)
C16 Si1 C15 111.06(17)
N1 Si1 C17 114.49(14)
C16 Si1 C17 106.87(17)
C15 Si1 C17 108.05(17)
N2 Si2 C14 105.69(13)
N2 Si2 C13 109.16(14)
C14 Si2 C13 109.99(18)
N2 Si2 C12 114.17(13)
C14 Si2 C12 109.16(16)
C13 Si2 C12 108.61(18)
N3 Si3 C30 108.90(14)
N3 Si3 C31 106.92(13)
C30 Si3 C31 111.18(17)
N3 Si3 C29 112.85(14)
C30 Si3 C29 109.83(16)
C31 Si3 C29 107.14(16)
N4 Si4 C32 110.18(15)
N4 Si4 C34 106.63(14)
C32 Si4 C34 111.1(2)
N4 Si4 C33 113.97(15)
C32 Si4 C33 106.2(2)
C34 Si4 C33 108.8(2)
C1 N1 Si1 130.98(18)
C1 N1 Ti1 90.17(15)
Si1 N1 Ti1 133.75(12)
C1 N2 Si2 132.64(18)
C1 N2 Ti1 89.04(16)
Si2 N2 Ti1 137.44(12)
C18 N3 Si3 130.8(2)
C18 N3 Ti1 88.81(17)
Si3 N3 Ti1 138.76(12)
C18 N4 Si4 128.31(19)
C18 N4 Ti1 90.25(16)
Si4 N4 Ti1 133.76(13)
N2 C1 N1 114.3(2)
N2 C1 C2 122.5(2)
N1 C1 C2 123.1(2)
N2 C1 Ti1 58.35(13)
N1 C1 Ti1 56.95(13)
C2 C1 Ti1 167.48(18)
C7 C2 C3 119.2(2)
C7 C2 C1 118.9(2)
C3 C2 C1 121.9(2)
C2 C3 C4 120.0(3)
C2 C3 H3 120.0
C4 C3 H3 120.0
C5 C4 C3 121.8(3)
C5 C4 H4 119.1
C3 C4 H4 119.1
C4 C5 C6 117.8(2)
C4 C5 C8 123.2(3)
C6 C5 C8 118.9(3)
C5 C6 C7 120.6(3)
C5 C6 H6 119.7
C7 C6 H6 119.7
C2 C7 C6 120.5(3)
C2 C7 H7 119.7
C6 C7 H7 119.7
C11 C8 C10 110.2(3)
C11 C8 C9 107.4(3)
C10 C8 C9 108.6(3)
C11 C8 C5 110.3(2)
C10 C8 C5 108.5(3)
C9 C8 C5 111.8(3)
C8 C9 H9A 109.5
C8 C9 H9B 109.5
H9A C9 H9B 109.5
C8 C9 H9C 109.5
H9A C9 H9C 109.5
H9B C9 H9C 109.5
C8 C10 H10A 109.5
C8 C10 H10B 109.5
H10A C10 H10B 109.5
C8 C10 H10C 109.5
H10A C10 H10C 109.5
H10B C10 H10C 109.5
C8 C11 H11A 109.5
C8 C11 H11B 109.5
H11A C11 H11B 109.5
C8 C11 H11C 109.5
H11A C11 H11C 109.5
H11B C11 H11C 109.5
Si2 C12 H12A 109.5
Si2 C12 H12B 109.5
H12A C12 H12B 109.5
Si2 C12 H12C 109.5
H12A C12 H12C 109.5
H12B C12 H12C 109.5
Si2 C13 H13A 109.5
Si2 C13 H13B 109.5
H13A C13 H13B 109.5
Si2 C13 H13C 109.5
H13A C13 H13C 109.5
H13B C13 H13C 109.5
Si2 C14 H14A 109.5
Si2 C14 H14B 109.5
H14A C14 H14B 109.5
Si2 C14 H14C 109.5
H14A C14 H14C 109.5
H14B C14 H14C 109.5
Si1 C15 H15A 109.5
Si1 C15 H15B 109.5
H15A C15 H15B 109.5
Si1 C15 H15C 109.5
H15A C15 H15C 109.5
H15B C15 H15C 109.5
Si1 C16 H16A 109.5
Si1 C16 H16B 109.5
H16A C16 H16B 109.5
Si1 C16 H16C 109.5
H16A C16 H16C 109.5
H16B C16 H16C 109.5
Si1 C17 H17A 109.5
Si1 C17 H17B 109.5
H17A C17 H17B 109.5
Si1 C17 H17C 109.5
H17A C17 H17C 109.5
H17B C17 H17C 109.5
N3 C18 N4 114.5(2)
N3 C18 C19 122.7(3)
N4 C18 C19 122.8(2)
N3 C18 Ti1 58.45(14)
N4 C18 Ti1 56.92(14)
C19 C18 Ti1 168.45(18)
C20 C19 C24 119.0(3)
C20 C19 C18 121.2(2)
C24 C19 C18 119.7(2)
C19 C20 C21 120.7(3)
C19 C20 H20 119.6
C21 C20 H20 119.6
C22 C21 C20 121.4(3)
C22 C21 H21 119.3
C20 C21 H21 119.3
C23 C22 C21 117.0(3)
C23 C22 C25 122.2(3)
C21 C22 C25 120.8(3)
C22 C23 C24 122.2(3)
C22 C23 H23 118.9
C24 C23 H23 118.9
C19 C24 C23 119.6(3)
C19 C24 H24 120.2
C23 C24 H24 120.2
C26A C25 C28A 114.1(12)
C26A C25 C26 39.2(13)
C28A C25 C26 140.1(7)
C26A C25 C27 128.0(11)
C28A C25 C27 54.2(9)
C26 C25 C27 112.4(7)
C26A C25 C22 117.4(9)
C28A C25 C22 110.4(5)
C26 C25 C22 109.2(5)
C27 C25 C22 113.4(3)
C26A C25 C28 68.9(12)
C28A C25 C28 55.0(9)
C26 C25 C28 107.9(7)
C27 C25 C28 106.2(6)
C22 C25 C28 107.4(3)
C26A C25 C27A 105.2(13)
C28A C25 C27A 103.7(12)
C26 C25 C27A 70.5(9)
C27 C25 C27A 49.9(7)
C22 C25 C27A 104.5(6)
C28 C25 C27A 146.4(7)
C25 C26 H26A 109.5
C25 C26 H26B 109.5
H26A C26 H26B 109.5
C25 C26 H26C 109.5
H26A C26 H26C 109.5
H26B C26 H26C 109.5
C25 C27 H27A 109.5
C25 C27 H27B 109.5
H27A C27 H27B 109.5
C25 C27 H27C 109.5
H27A C27 H27C 109.5
H27B C27 H27C 109.5
C25 C28 H28A 109.5
C25 C28 H28B 109.5
H28A C28 H28B 109.5
C25 C28 H28C 109.5
H28A C28 H28C 109.5
H28B C28 H28C 109.5
Si3 C29 H29A 109.5
Si3 C29 H29B 109.5
H29A C29 H29B 109.5
Si3 C29 H29C 109.5
H29A C29 H29C 109.5
H29B C29 H29C 109.5
Si3 C30 H30A 109.5
Si3 C30 H30B 109.5
H30A C30 H30B 109.5
Si3 C30 H30C 109.5
H30A C30 H30C 109.5
H30B C30 H30C 109.5
Si3 C31 H31A 109.5
Si3 C31 H31B 109.5
H31A C31 H31B 109.5
Si3 C31 H31C 109.5
H31A C31 H31C 109.5
H31B C31 H31C 109.5
Si4 C32 H32A 109.5
Si4 C32 H32B 109.5
H32A C32 H32B 109.5
Si4 C32 H32C 109.5
H32A C32 H32C 109.5
H32B C32 H32C 109.5
Si4 C33 H33A 109.5
Si4 C33 H33B 109.5
H33A C33 H33B 109.5
Si4 C33 H33C 109.5
H33A C33 H33C 109.5
H33B C33 H33C 109.5
Si4 C34 H34A 109.5
Si4 C34 H34B 109.5
H34A C34 H34B 109.5
Si4 C34 H34C 109.5
H34A C34 H34C 109.5
H34B C34 H34C 109.5
C25 C26A H26D 109.5
C25 C26A H26E 109.5
H26D C26A H26E 109.5
C25 C26A H26F 109.4
H26D C26A H26F 109.5
H26E C26A H26F 109.5
C25 C27A H27D 109.5
C25 C27A H27E 109.5
H27D C27A H27E 109.5
C25 C27A H27F 109.5
H27D C27A H27F 109.5
H27E C27A H27F 109.5
C25 C28A H28D 109.5
C25 C28A H28E 109.5
H28D C28A H28E 109.5
C25 C28A H28F 109.5
H28D C28A H28F 109.5
H28E C28A H28F 109.5

loop_
_geom_bond_atom_site_label_1
_geom_bond_atom_site_label_2
_geom_bond_distance
Ti1 N4 2.066(2)
Ti1 N1 2.069(2)
Ti1 N2 2.101(2)
Ti1 N3 2.101(2)
Ti1 Cl1 2.2808(11)
Ti1 Cl2 2.2939(11)
Ti1 C18 2.465(3)
Ti1 C1 2.468(3)
Si1 N1 1.766(2)
Si1 C16 1.842(3)
Si1 C15 1.847(3)
Si1 C17 1.861(3)
Si2 N2 1.755(2)
Si2 C14 1.849(3)
Si2 C13 1.853(4)
Si2 C12 1.853(3)
Si3 N3 1.756(2)
Si3 C30 1.846(3)
Si3 C31 1.848(3)
Si3 C29 1.856(3)
Si4 N4 1.779(2)
Si4 C32 1.846(4)
Si4 C34 1.850(4)
Si4 C33 1.861(4)
N1 C1 1.340(3)
N2 C1 1.330(3)
N3 C18 1.334(3)
N4 C18 1.337(3)
C1 C2 1.493(3)
C2 C7 1.376(4)
C2 C3 1.382(3)
C3 C4 1.388(4)
C3 H3 0.9400
C4 C5 1.375(4)
C4 H4 0.9400
C5 C6 1.394(4)
C5 C8 1.535(4)
C6 C7 1.397(4)
C6 H6 0.9400
C7 H7 0.9400
C8 C11 1.518(4)
C8 C10 1.530(5)
C8 C9 1.535(4)
C9 H9A 0.9700
C9 H9B 0.9700
C9 H9C 0.9700
C10 H10A 0.9700
C10 H10B 0.9700
C10 H10C 0.9700
C11 H11A 0.9700
C11 H11B 0.9700
C11 H11C 0.9700
C12 H12A 0.9700
C12 H12B 0.9700
C12 H12C 0.9700
C13 H13A 0.9700
C13 H13B 0.9700
C13 H13C 0.9700
C14 H14A 0.9700
C14 H14B 0.9700
C14 H14C 0.9700
C15 H15A 0.9700
C15 H15B 0.9700
C15 H15C 0.9700
C16 H16A 0.9700
C16 H16B 0.9700
C16 H16C 0.9700
C17 H17A 0.9700
C17 H17B 0.9700
C17 H17C 0.9700
C18 C19 1.497(4)
C19 C20 1.380(4)
C19 C24 1.386(4)
C20 C21 1.390(4)
C20 H20 0.9400
C21 C22 1.391(4)
C21 H21 0.9400
C22 C23 1.387(4)
C22 C25 1.531(4)
C23 C24 1.397(4)
C23 H23 0.9400
C24 H24 0.9400
C25 C26A 1.43(2)
C25 C28A 1.466(14)
C25 C26 1.499(12)
C25 C27 1.520(7)
C25 C28 1.560(7)
C25 C27A 1.621(12)
C26 H26A 0.9700
C26 H26B 0.9700
C26 H26C 0.9700
C27 H27A 0.9700
C27 H27B 0.9700
C27 H27C 0.9700
C28 H28A 0.9700
C28 H28B 0.9700
C28 H28C 0.9700
C29 H29A 0.9700
C29 H29B 0.9700
C29 H29C 0.9700
C30 H30A 0.9700
C30 H30B 0.9700
C30 H30C 0.9700
C31 H31A 0.9700
C31 H31B 0.9700
C31 H31C 0.9700
C32 H32A 0.9700
C32 H32B 0.9700
C32 H32C 0.9700
C33 H33A 0.9700
C33 H33B 0.9700
C33 H33C 0.9700
C34 H34A 0.9700
C34 H34B 0.9700
C34 H34C 0.9700
C26A H26D 0.9700
C26A H26E 0.9700
C26A H26F 0.9700
C27A H27D 0.9700
C27A H27E 0.9700
C27A H27F 0.9700
C28A H28D 0.9700
C28A H28E 0.9700
C28A H28F 0.9700
